data_7210259
loop_
_publ_author_name
'Luo, Yu-Hui'
'Yue, Feng-Xia'
'Yu, Xiao-Yang'
'Chen, Xin'
'Zhang, Hong'

_publ_section_title
;
 Coordination polymers of lanthanide complexes with benzene dicarboxylato
 ligands
;
_journal_issue 32
_journal_name_full CrystEngComm
_journal_page_first 6340
_journal_paper_doi 10.1039/c3ce40357b
_journal_volume 15
_journal_year 2013
_chemical_formula_moiety 'C33 H22 Gd O11, H2 O'
_chemical_formula_sum 'C33 H24 Gd O12'
_chemical_formula_weight 769.77
_chemical_name_systematic
; 
 ? 
;
_space_group_IT_number 2
_symmetry_cell_setting triclinic
_symmetry_space_group_name_Hall '-P 1'
_symmetry_space_group_name_H-M 'P -1'
_atom_sites_solution_hydrogens geom
_atom_sites_solution_primary direct
_atom_sites_solution_secondary difmap
_audit_creation_method SHELXL-97
_cell_angle_alpha 102.7800(10)
_cell_angle_beta 111.3540(10)
_cell_angle_gamma 100.2750(10)
_cell_formula_units_Z 2
_cell_length_a 10.4002(6)
_cell_length_b 11.4239(6)
_cell_length_c 14.1035(8)
_cell_measurement_reflns_used 4490
_cell_measurement_temperature 293(2)
_cell_measurement_theta_max 28.05
_cell_measurement_theta_min 2.46
_cell_volume 1458.80(14)
_computing_structure_refinement 'SHELXL-97 (Sheldrick, 1997)'
_computing_structure_solution 'SHELXS-97 (Sheldrick, 1990)'
_diffrn_ambient_temperature 293(2)
_diffrn_measured_fraction_theta_full 0.980
_diffrn_measured_fraction_theta_max 0.980
_diffrn_radiation_monochromator graphite
_diffrn_radiation_source 'fine-focus sealed tube'
_diffrn_radiation_type MoK\a
_diffrn_radiation_wavelength 0.71073
_diffrn_reflns_av_R_equivalents 0.0180
_diffrn_reflns_av_sigmaI/netI 0.0381
_diffrn_reflns_limit_h_max 12
_diffrn_reflns_limit_h_min -6
_diffrn_reflns_limit_k_max 14
_diffrn_reflns_limit_k_min -13
_diffrn_reflns_limit_l_max 16
_diffrn_reflns_limit_l_min -17
_diffrn_reflns_number 7988
_diffrn_reflns_theta_full 26.00
_diffrn_reflns_theta_max 26.00
_diffrn_reflns_theta_min 1.63
_exptl_absorpt_coefficient_mu 2.342
_exptl_absorpt_correction_T_max 0.6779
_exptl_absorpt_correction_T_min 0.6268
_exptl_absorpt_correction_type multi-scan
_exptl_absorpt_process_details SADABS
_exptl_crystal_colour colourless
_exptl_crystal_density_diffrn 1.752
_exptl_crystal_density_method 'not measured'
_exptl_crystal_description block
_exptl_crystal_F_000 764
_exptl_crystal_size_max 0.22
_exptl_crystal_size_mid 0.19
_exptl_crystal_size_min 0.18
_refine_diff_density_max 1.212
_refine_diff_density_min -0.772
_refine_diff_density_rms 0.100
_refine_ls_extinction_method none
_refine_ls_goodness_of_fit_ref 1.041
_refine_ls_hydrogen_treatment constr
_refine_ls_matrix_type full
_refine_ls_number_parameters 415
_refine_ls_number_reflns 5612
_refine_ls_number_restraints 30
_refine_ls_restrained_S_all 1.052
_refine_ls_R_factor_all 0.0308
_refine_ls_R_factor_gt 0.0280
_refine_ls_shift/su_max 0.002
_refine_ls_shift/su_mean 0.000
_refine_ls_structure_factor_coef Fsqd
_refine_ls_weighting_details 'calc w=1/[\s^2^(Fo^2^)+(0.0328P)^2^+1.6785P] where P=(Fo^2^+2Fc^2^)/3'
_refine_ls_weighting_scheme calc
_refine_ls_wR_factor_gt 0.0669
_refine_ls_wR_factor_ref 0.0687
_reflns_number_gt 5191
_reflns_number_total 5612
_reflns_threshold_expression >2sigma(I)
_cod_data_source_file c3ce40357b.txt
_cod_data_source_block 5
_cod_depositor_comments
;
The following automatic conversions were performed:

'_symmetry_cell_setting' value 'Triclinic' changed to 'triclinic'
according to /home/saulius/struct/CIF-dictionaries/cif_core.dic
dictionary named 'cif_core.dic' version 2.4.2 from 2011-04-26.

Automatic conversion script
Id: cif_fix_values 1891 2012-01-12 08:04:46Z andrius 
;
_cod_original_sg_symbol_H-M P-1
_cod_database_code 7210259

loop_
_symmetry_equiv_pos_as_xyz
'x, y, z'
'-x, -y, -z'

loop_
_atom_site_label
_atom_site_type_symbol
_atom_site_fract_x
_atom_site_fract_y
_atom_site_fract_z
_atom_site_U_iso_or_equiv
_atom_site_adp_type
_atom_site_occupancy
_atom_site_symmetry_multiplicity
_atom_site_calc_flag
_atom_site_refinement_flags
Gd1 Gd 0.613372(17) 0.563779(14) 0.658266(12) 0.01465(6) Uani 1 1 d .
C1 C 0.7972(4) 0.7860(3) 0.8192(3) 0.0222(8) Uani 1 1 d .
C2 C 0.9010(4) 0.8994(3) 0.9110(3) 0.0233(8) Uani 1 1 d .
C3 C 1.1080(4) 1.0789(3) 0.9906(3) 0.0251(8) Uani 1 1 d .
H3 H 1.1809 1.1329 0.9845 0.030 Uiso 1 1 calc R
C4 C 1.0115(4) 0.9792(3) 0.9017(3) 0.0229(8) Uani 1 1 d .
C5 C 1.0211(4) 0.9648(3) 0.7955(3) 0.0262(8) Uani 1 1 d .
C6 C 1.1363(5) 0.9153(4) 0.7779(3) 0.0302(9) Uani 1 1 d .
C7 C 1.2600(5) 0.9174(4) 0.8614(4) 0.0416(11) Uani 1 1 d .
H7 H 1.2688 0.9428 0.9314 0.050 Uiso 1 1 calc R
C8 C 1.3716(6) 0.8816(5) 0.8415(5) 0.0575(14) Uani 1 1 d .
H8 H 1.4562 0.8869 0.8982 0.069 Uiso 1 1 calc R
C9 C 1.3558(6) 0.8387(5) 0.7378(5) 0.0579(14) Uani 1 1 d U
H9 H 1.4296 0.8138 0.7244 0.070 Uiso 1 1 calc R
C10 C 1.2325(6) 0.8323(5) 0.6543(5) 0.0587(14) Uani 1 1 d U
H10 H 1.2220 0.8014 0.5843 0.070 Uiso 1 1 calc R
C11 C 1.1217(6) 0.8718(5) 0.6732(4) 0.0490(13) Uani 1 1 d .
H11 H 1.0388 0.8689 0.6162 0.059 Uiso 1 1 calc R
C12 C 0.4846(4) 0.7407(3) 0.4961(3) 0.0186(7) Uani 1 1 d .
C13 C 0.4871(4) 0.8742(3) 0.4980(3) 0.0196(7) Uani 1 1 d .
C14 C 0.6057(4) 0.9708(3) 0.5765(3) 0.0209(7) Uani 1 1 d .
H14 H 0.6768 0.9520 0.6286 0.025 Uiso 1 1 calc R
C15 C 0.3803(4) 0.9048(3) 0.4217(3) 0.0197(7) Uani 1 1 d .
C16 C 0.2418(4) 0.8068(3) 0.3407(3) 0.0223(8) Uani 1 1 d .
C17 C 0.2083(4) 0.7807(3) 0.2252(3) 0.0247(8) Uani 1 1 d .
C18 C 0.0715(5) 0.7090(4) 0.1493(3) 0.0380(10) Uani 1 1 d .
H18 H 0.0006 0.6821 0.1714 0.046 Uiso 1 1 calc R
C19 C 0.0395(6) 0.6771(5) 0.0416(4) 0.0503(13) Uani 1 1 d .
H19 H -0.0523 0.6286 -0.0086 0.060 Uiso 1 1 calc R
C20 C 0.1443(7) 0.7177(5) 0.0083(4) 0.0574(15) Uani 1 1 d .
H20 H 0.1230 0.6967 -0.0644 0.069 Uiso 1 1 calc R
C21 C 0.2804(7) 0.7892(6) 0.0830(4) 0.0602(15) Uani 1 1 d .
H21 H 0.3511 0.8155 0.0605 0.072 Uiso 1 1 calc R
C22 C 0.3119(5) 0.8218(5) 0.1904(3) 0.0408(11) Uani 1 1 d .
H22 H 0.4032 0.8717 0.2402 0.049 Uiso 1 1 calc R
C23 C 0.7005(4) 0.4929(3) 0.4315(3) 0.0186(7) Uani 1 1 d .
C24 C 0.8562(4) 0.5019(3) 0.4666(3) 0.0209(7) Uani 1 1 d .
C25 C 0.9299(4) 0.4830(4) 0.5636(3) 0.0259(8) Uani 1 1 d .
H25 H 0.8820 0.4712 0.6066 0.031 Uiso 1 1 calc R
C26 C 0.9283(4) 0.5190(3) 0.4017(3) 0.0233(8) Uani 1 1 d .
C27 C 0.8615(4) 0.5408(4) 0.2952(3) 0.0297(9) Uani 1 1 d .
C28 C 0.7981(4) 0.6465(4) 0.2878(4) 0.0366(10) Uani 1 1 d .
C29 C 0.8154(6) 0.7372(5) 0.3769(5) 0.0506(13) Uani 1 1 d .
H29 H 0.8666 0.7317 0.4445 0.061 Uiso 1 1 calc R
C30 C 0.7575(7) 0.8380(6) 0.3682(5) 0.0716(17) Uani 1 1 d U
H30 H 0.7697 0.9002 0.4284 0.086 Uiso 1 1 calc R
C31 C 0.6814(7) 0.8407(6) 0.2658(5) 0.0671(16) Uani 1 1 d U
H31 H 0.6406 0.9060 0.2579 0.080 Uiso 1 1 calc R
C32 C 0.6639(7) 0.7547(6) 0.1784(5) 0.0644(15) Uani 1 1 d U
H32 H 0.6118 0.7608 0.1113 0.077 Uiso 1 1 calc R
C33 C 0.7228(5) 0.6555(5) 0.1867(5) 0.0532(14) Uani 1 1 d .
H33 H 0.7122 0.5959 0.1254 0.064 Uiso 1 1 calc R
O1 O 0.6837(3) 0.7312(2) 0.8228(2) 0.0287(6) Uani 1 1 d .
O2 O 0.8276(3) 0.7472(2) 0.7420(2) 0.0308(6) Uani 1 1 d .
O3 O 0.9403(3) 0.9997(3) 0.7282(2) 0.0413(7) Uani 1 1 d .
O4 O 0.4296(3) 0.6583(2) 0.40547(19) 0.0253(6) Uani 1 1 d .
O5 O 0.5397(3) 0.7226(2) 0.58474(19) 0.0227(5) Uani 1 1 d .
O6 O 0.1620(3) 0.7528(3) 0.3719(2) 0.0363(7) Uani 1 1 d .
O7 O 0.6179(3) 0.4487(3) 0.3346(2) 0.0256(6) Uani 1 1 d .
O8 O 0.6541(3) 0.5282(2) 0.5021(2) 0.0224(5) Uani 1 1 d .
O9 O 0.8697(4) 0.4758(3) 0.2187(2) 0.0483(8) Uani 1 1 d .
O1W O 0.8379(3) 0.5210(3) 0.7647(2) 0.0354(7) Uani 1 1 d .
H1WA H 0.9285 0.5365 0.7803 0.042 Uiso 1 1 d R
H1WB H 0.7996 0.4453 0.7221 0.042 Uiso 1 1 d R
O2W O 0.5944(3) 0.4638(3) 0.7960(2) 0.0411(7) Uani 1 1 d .
H2WB H 0.6210 0.3991 0.8038 0.049 Uiso 1 1 d R
H2WA H 0.5708 0.4865 0.8474 0.049 Uiso 1 1 d R
O3W O 0.5015(6) 0.6406(5) 0.9139(4) 0.0888(15) Uani 1 1 d .
H3WA H 0.5767 0.6824 0.9120 0.107 Uiso 1 1 d R
H3WB H 0.4412 0.6023 0.8489 0.107 Uiso 1 1 d R

loop_
_atom_site_aniso_label
_atom_site_aniso_U_11
_atom_site_aniso_U_22
_atom_site_aniso_U_33
_atom_site_aniso_U_23
_atom_site_aniso_U_13
_atom_site_aniso_U_12
Gd1 0.01386(10) 0.01125(9) 0.01418(9) 0.00129(6) 0.00293(7) 0.00244(6)
C1 0.0202(19) 0.0169(17) 0.0190(18) 0.0006(14) 0.0012(15) 0.0020(15)
C2 0.0182(18) 0.0199(18) 0.0218(18) -0.0014(15) 0.0042(15) 0.0014(15)
C3 0.0186(19) 0.0233(19) 0.0237(19) -0.0010(15) 0.0065(16) -0.0011(15)
C4 0.0202(19) 0.0214(18) 0.0201(18) -0.0005(15) 0.0062(15) 0.0033(15)
C5 0.025(2) 0.0190(18) 0.0235(19) -0.0007(15) 0.0064(17) -0.0018(16)
C6 0.036(2) 0.025(2) 0.030(2) 0.0048(17) 0.0172(19) 0.0048(17)
C7 0.047(3) 0.045(3) 0.044(3) 0.018(2) 0.025(2) 0.022(2)
C8 0.054(3) 0.056(3) 0.076(4) 0.026(3) 0.032(3) 0.033(3)
C9 0.0579(16) 0.0573(16) 0.0603(16) 0.0152(10) 0.0274(11) 0.0188(10)
C10 0.0603(17) 0.0590(17) 0.0579(16) 0.0137(10) 0.0287(11) 0.0171(10)
C11 0.057(3) 0.045(3) 0.040(3) -0.002(2) 0.026(3) 0.008(2)
C12 0.0169(17) 0.0148(17) 0.0234(18) 0.0068(14) 0.0068(15) 0.0052(14)
C13 0.0222(19) 0.0138(16) 0.0201(17) 0.0041(14) 0.0068(15) 0.0049(14)
C14 0.0236(19) 0.0127(16) 0.0200(17) 0.0045(14) 0.0024(15) 0.0053(14)
C15 0.0232(19) 0.0137(16) 0.0187(17) 0.0035(13) 0.0067(15) 0.0034(14)
C16 0.0209(19) 0.0123(16) 0.0260(19) 0.0055(14) 0.0022(16) 0.0038(14)
C17 0.027(2) 0.0190(18) 0.0216(19) 0.0042(15) 0.0035(16) 0.0074(16)
C18 0.034(2) 0.030(2) 0.031(2) 0.0065(18) -0.0018(19) 0.0014(19)
C19 0.048(3) 0.042(3) 0.030(2) 0.000(2) -0.007(2) 0.004(2)
C20 0.073(4) 0.063(4) 0.021(2) 0.005(2) 0.008(3) 0.019(3)
C21 0.064(4) 0.079(4) 0.038(3) 0.012(3) 0.026(3) 0.020(3)
C22 0.035(2) 0.052(3) 0.025(2) 0.005(2) 0.0077(19) 0.005(2)
C23 0.0195(18) 0.0168(17) 0.0211(18) 0.0070(14) 0.0095(15) 0.0052(14)
C24 0.0187(18) 0.0204(18) 0.0216(18) 0.0031(15) 0.0082(15) 0.0055(15)
C25 0.023(2) 0.032(2) 0.026(2) 0.0105(17) 0.0125(17) 0.0062(17)
C26 0.0206(19) 0.0252(19) 0.0215(18) 0.0055(15) 0.0069(16) 0.0069(16)
C27 0.020(2) 0.045(2) 0.024(2) 0.0122(18) 0.0087(17) 0.0081(18)
C28 0.026(2) 0.046(3) 0.050(3) 0.031(2) 0.019(2) 0.012(2)
C29 0.054(3) 0.040(3) 0.072(4) 0.027(3) 0.033(3) 0.020(2)
C30 0.0714(19) 0.0702(19) 0.0736(19) 0.0220(11) 0.0313(12) 0.0201(11)
C31 0.0653(18) 0.0657(18) 0.0701(18) 0.0242(11) 0.0264(11) 0.0191(11)
C32 0.0637(18) 0.0642(18) 0.0653(18) 0.0260(11) 0.0243(11) 0.0171(10)
C33 0.038(3) 0.071(4) 0.063(3) 0.046(3) 0.021(3) 0.015(3)
O1 0.0225(14) 0.0258(14) 0.0245(14) -0.0039(11) 0.0077(12) -0.0050(11)
O2 0.0261(15) 0.0283(15) 0.0255(14) -0.0068(12) 0.0111(12) -0.0032(12)
O3 0.0358(18) 0.052(2) 0.0308(16) 0.0136(15) 0.0076(14) 0.0140(15)
O4 0.0328(15) 0.0138(12) 0.0189(13) 0.0004(10) 0.0032(11) 0.0047(11)
O5 0.0271(14) 0.0157(12) 0.0210(13) 0.0066(10) 0.0044(11) 0.0073(11)
O6 0.0310(16) 0.0338(16) 0.0347(16) 0.0133(13) 0.0083(14) -0.0040(13)
O7 0.0177(13) 0.0345(15) 0.0235(14) 0.0082(12) 0.0081(11) 0.0069(11)
O8 0.0200(13) 0.0209(13) 0.0280(14) 0.0075(11) 0.0120(11) 0.0063(10)
O9 0.052(2) 0.070(2) 0.0258(16) 0.0134(16) 0.0161(15) 0.0285(19)
O1W 0.0258(15) 0.0356(16) 0.0364(16) 0.0083(13) 0.0044(13) 0.0116(13)
O2W 0.056(2) 0.0397(18) 0.0439(18) 0.0244(15) 0.0291(17) 0.0204(16)
O3W 0.099(4) 0.092(4) 0.068(3) 0.015(3) 0.040(3) 0.011(3)

loop_
_atom_type_symbol
_atom_type_description
_atom_type_scat_dispersion_real
_atom_type_scat_dispersion_imag
_atom_type_scat_source
C C 0.0033 0.0016 'International Tables Vol C Tables 4.2.6.8 and 6.1.1.4'
H H 0.0000 0.0000 'International Tables Vol C Tables 4.2.6.8 and 6.1.1.4'
Gd Gd -0.1653 3.9035 'International Tables Vol C Tables 4.2.6.8 and 6.1.1.4'
O O 0.0106 0.0060 'International Tables Vol C Tables 4.2.6.8 and 6.1.1.4'

loop_
_geom_angle_atom_site_label_1
_geom_angle_atom_site_label_2
_geom_angle_atom_site_label_3
_geom_angle
_geom_angle_site_symmetry_1
_geom_angle_site_symmetry_3
O8 Gd1 O5 75.94(8) . .
O8 Gd1 O4 75.15(9) . 2_666
O5 Gd1 O4 136.81(8) . 2_666
O8 Gd1 O7 125.96(9) . 2_666
O5 Gd1 O7 77.16(9) . 2_666
O4 Gd1 O7 94.92(9) 2_666 2_666
O8 Gd1 O1 138.91(9) . .
O5 Gd1 O1 80.48(9) . .
O4 Gd1 O1 140.50(9) 2_666 .
O7 Gd1 O1 79.44(9) 2_666 .
O8 Gd1 O2 87.77(9) . .
O5 Gd1 O2 74.09(9) . .
O4 Gd1 O2 135.32(9) 2_666 .
O7 Gd1 O2 127.53(9) 2_666 .
O1 Gd1 O2 53.29(9) . .
O8 Gd1 O1W 93.67(9) . .
O5 Gd1 O1W 139.11(10) . .
O4 Gd1 O1W 74.16(9) 2_666 .
O7 Gd1 O1W 135.26(9) 2_666 .
O1 Gd1 O1W 82.66(10) . .
O2 Gd1 O1W 65.97(10) . .
O8 Gd1 O2W 142.17(9) . .
O5 Gd1 O2W 140.16(9) . .
O4 Gd1 O2W 68.81(9) 2_666 .
O7 Gd1 O2W 69.49(9) 2_666 .
O1 Gd1 O2W 72.69(10) . .
O2 Gd1 O2W 109.89(10) . .
O1W Gd1 O2W 66.09(10) . .
O8 Gd1 O8 76.25(9) . 2_666
O5 Gd1 O8 68.97(8) . 2_666
O4 Gd1 O8 73.44(8) 2_666 2_666
O7 Gd1 O8 50.44(8) 2_666 2_666
O1 Gd1 O8 125.05(8) . 2_666
O2 Gd1 O8 142.26(9) . 2_666
O1W Gd1 O8 147.54(9) . 2_666
O2W Gd1 O8 103.35(9) . 2_666
O8 Gd1 C23 101.49(9) . 2_666
O5 Gd1 C23 70.08(9) . 2_666
O4 Gd1 C23 85.10(9) 2_666 2_666
O7 Gd1 C23 24.68(9) 2_666 2_666
O1 Gd1 C23 101.42(9) . 2_666
O2 Gd1 C23 139.27(9) . 2_666
O1W Gd1 C23 150.25(10) . 2_666
O2W Gd1 C23 86.78(10) . 2_666
O8 Gd1 C23 25.83(8) 2_666 2_666
O8 Gd1 Gd1 41.19(6) . 2_666
O5 Gd1 Gd1 67.24(6) . 2_666
O4 Gd1 Gd1 69.83(6) 2_666 2_666
O7 Gd1 Gd1 85.15(6) 2_666 2_666
O1 Gd1 Gd1 146.62(7) . 2_666
O2 Gd1 Gd1 120.87(6) . 2_666
O1W Gd1 Gd1 127.58(7) . 2_666
O2W Gd1 Gd1 128.59(8) . 2_666
O8 Gd1 Gd1 35.06(5) 2_666 2_666
C23 Gd1 Gd1 60.49(7) 2_666 2_666
O8 Gd1 H1WB 85.6 . .
O5 Gd1 H1WB 151.2 . .
O4 Gd1 H1WB 54.8 2_666 .
O7 Gd1 H1WB 131.6 2_666 .
O1 Gd1 H1WB 100.4 . .
O2 Gd1 H1WB 83.4 . .
O1W Gd1 H1WB 19.5 . .
O2W Gd1 H1WB 64.6 . .
O8 Gd1 H1WB 128.1 2_666 .
C23 Gd1 H1WB 136.4 2_666 .
Gd1 Gd1 H1WB 111.9 2_666 .
O2 C1 O1 121.8(3) . .
O2 C1 C2 119.0(3) . .
O1 C1 C2 119.3(3) . .
C3 C2 C4 119.4(3) 2_777 .
C3 C2 C1 119.1(3) 2_777 .
C4 C2 C1 121.4(3) . .
C4 C3 C2 121.8(4) . 2_777
C4 C3 H3 119.1 . .
C2 C3 H3 119.1 2_777 .
C3 C4 C2 118.8(3) . .
C3 C4 C5 119.5(3) . .
C2 C4 C5 121.6(3) . .
O3 C5 C6 120.9(4) . .
O3 C5 C4 119.9(4) . .
C6 C5 C4 119.1(3) . .
C7 C6 C11 119.1(4) . .
C7 C6 C5 122.7(4) . .
C11 C6 C5 118.1(4) . .
C6 C7 C8 120.6(5) . .
C6 C7 H7 119.7 . .
C8 C7 H7 119.7 . .
C9 C8 C7 119.7(5) . .
C9 C8 H8 120.2 . .
C7 C8 H8 120.2 . .
C10 C9 C8 120.4(6) . .
C10 C9 H9 119.8 . .
C8 C9 H9 119.8 . .
C9 C10 C11 120.5(5) . .
C9 C10 H10 119.7 . .
C11 C10 H10 119.7 . .
C6 C11 C10 119.6(5) . .
C6 C11 H11 120.2 . .
C10 C11 H11 120.2 . .
O5 C12 O4 125.9(3) . .
O5 C12 C13 117.0(3) . .
O4 C12 C13 117.1(3) . .
C14 C13 C15 118.4(3) . .
C14 C13 C12 118.3(3) . .
C15 C13 C12 123.2(3) . .
C13 C14 C15 121.3(3) . 2_676
C13 C14 H14 119.4 . .
C15 C14 H14 119.4 2_676 .
C14 C15 C13 120.3(3) 2_676 .
C14 C15 C16 118.2(3) 2_676 .
C13 C15 C16 121.4(3) . .
O6 C16 C17 122.1(3) . .
O6 C16 C15 119.4(3) . .
C17 C16 C15 118.5(3) . .
C22 C17 C18 118.7(4) . .
C22 C17 C16 121.8(4) . .
C18 C17 C16 119.5(4) . .
C19 C18 C17 120.8(5) . .
C19 C18 H18 119.6 . .
C17 C18 H18 119.6 . .
C18 C19 C20 119.7(5) . .
C18 C19 H19 120.1 . .
C20 C19 H19 120.1 . .
C21 C20 C19 120.0(5) . .
C21 C20 H20 120.0 . .
C19 C20 H20 120.0 . .
C22 C21 C20 120.3(5) . .
C22 C21 H21 119.9 . .
C20 C21 H21 119.9 . .
C21 C22 C17 120.5(5) . .
C21 C22 H22 119.8 . .
C17 C22 H22 119.8 . .
O7 C23 O8 121.5(3) . .
O7 C23 C24 119.5(3) . .
O8 C23 C24 119.0(3) . .
O7 C23 Gd1 54.52(18) . 2_666
O8 C23 Gd1 67.18(19) . 2_666
C24 C23 Gd1 171.1(2) . 2_666
C25 C24 C26 118.8(3) . .
C25 C24 C23 118.7(3) . .
C26 C24 C23 122.3(3) . .
C26 C25 C24 122.2(3) 2_766 .
C26 C25 H25 118.9 2_766 .
C24 C25 H25 118.9 . .
C25 C26 C24 118.9(3) 2_766 .
C25 C26 C27 116.8(3) 2_766 .
C24 C26 C27 124.3(3) . .
O9 C27 C28 121.4(4) . .
O9 C27 C26 118.5(4) . .
C28 C27 C26 120.0(3) . .
C29 C28 C33 119.4(5) . .
C29 C28 C27 122.2(4) . .
C33 C28 C27 118.4(5) . .
C28 C29 C30 121.3(5) . .
C28 C29 H29 119.4 . .
C30 C29 H29 119.4 . .
C31 C30 C29 116.8(6) . .
C31 C30 H30 121.6 . .
C29 C30 H30 121.6 . .
C32 C31 C30 123.1(6) . .
C32 C31 H31 118.4 . .
C30 C31 H31 118.4 . .
C31 C32 C33 120.3(6) . .
C31 C32 H32 119.8 . .
C33 C32 H32 119.8 . .
C32 C33 C28 119.1(6) . .
C32 C33 H33 120.5 . .
C28 C33 H33 120.5 . .
C1 O1 Gd1 93.3(2) . .
C1 O2 Gd1 91.6(2) . .
C12 O4 Gd1 135.7(2) . 2_666
C12 O5 Gd1 140.5(2) . .
C23 O7 Gd1 100.8(2) . 2_666
C23 O8 Gd1 163.6(2) . .
C23 O8 Gd1 87.0(2) . 2_666
Gd1 O8 Gd1 103.75(9) . 2_666
Gd1 O1W H1WA 143.8 . .
Gd1 O1W H1WB 86.4 . .
H1WA O1W H1WB 105.6 . .
Gd1 O2W H2WB 124.0 . .
Gd1 O2W H2WA 131.7 . .
H2WB O2W H2WA 104.1 . .
H3WA O3W H3WB 106.8 . .

loop_
_geom_bond_atom_site_label_1
_geom_bond_atom_site_label_2
_geom_bond_distance
_geom_bond_site_symmetry_2
Gd1 O8 2.354(2) .
Gd1 O5 2.388(2) .
Gd1 O4 2.395(2) 2_666
Gd1 O7 2.424(2) 2_666
Gd1 O1 2.425(2) .
Gd1 O2 2.465(3) .
Gd1 O1W 2.475(3) .
Gd1 O2W 2.509(3) .
Gd1 O8 2.699(3) 2_666
Gd1 H1WB 2.5686 .
C1 O2 1.252(4) .
C1 O1 1.258(4) .
C1 C2 1.503(5) .
C2 C3 1.396(5) 2_777
C2 C4 1.400(5) .
C3 C4 1.386(5) .
C3 C2 1.396(5) 2_777
C3 H3 0.9300 .
C4 C5 1.512(5) .
C5 O3 1.213(5) .
C5 C6 1.487(6) .
C6 C7 1.384(6) .
C6 C11 1.391(6) .
C7 C8 1.395(6) .
C7 H7 0.9300 .
C8 C9 1.373(8) .
C8 H8 0.9300 .
C9 C10 1.366(8) .
C9 H9 0.9300 .
C10 C11 1.400(7) .
C10 H10 0.9300 .
C11 H11 0.9300 .
C12 O5 1.253(4) .
C12 O4 1.261(4) .
C12 C13 1.515(5) .
C13 C14 1.394(5) .
C13 C15 1.395(5) .
C14 C15 1.395(5) 2_676
C14 H14 0.9300 .
C15 C14 1.395(5) 2_676
C15 C16 1.515(5) .
C16 O6 1.211(5) .
C16 C17 1.482(5) .
C17 C22 1.388(6) .
C17 C18 1.389(6) .
C18 C19 1.376(6) .
C18 H18 0.9300 .
C19 C20 1.382(8) .
C19 H19 0.9300 .
C20 C21 1.379(8) .
C20 H20 0.9300 .
C21 C22 1.374(6) .
C21 H21 0.9300 .
C22 H22 0.9300 .
C23 O7 1.243(4) .
C23 O8 1.276(4) .
C23 C24 1.488(5) .
C23 Gd1 2.924(4) 2_666
C24 C25 1.390(5) .
C24 C26 1.402(5) .
C25 C26 1.381(5) 2_766
C25 H25 0.9300 .
C26 C25 1.381(5) 2_766
C26 C27 1.505(5) .
C27 O9 1.207(5) .
C27 C28 1.481(6) .
C28 C29 1.371(7) .
C28 C33 1.393(6) .
C29 C30 1.400(8) .
C29 H29 0.9300 .
C30 C31 1.381(8) .
C30 H30 0.9300 .
C31 C32 1.325(8) .
C31 H31 0.9300 .
C32 C33 1.388(8) .
C32 H32 0.9300 .
C33 H33 0.9300 .
O4 Gd1 2.395(2) 2_666
O7 Gd1 2.424(2) 2_666
O8 Gd1 2.699(2) 2_666
O1W H1WA 0.8600 .
O1W H1WB 0.8601 .
O2W H2WB 0.8499 .
O2W H2WA 0.8499 .
O3W H3WA 0.8535 .
O3W H3WB 0.8549 .

loop_
_geom_torsion_atom_site_label_1
_geom_torsion_atom_site_label_2
_geom_torsion_atom_site_label_3
_geom_torsion_atom_site_label_4
_geom_torsion
_geom_torsion_site_symmetry_1
_geom_torsion_site_symmetry_4
O2 C1 C2 C3 -160.7(4) . 2_777
O1 C1 C2 C3 17.8(5) . 2_777
O2 C1 C2 C4 15.5(5) . .
O1 C1 C2 C4 -166.0(4) . .
C2 C3 C4 C2 0.8(6) 2_777 .
C2 C3 C4 C5 176.3(3) 2_777 .
C3 C2 C4 C3 -0.8(6) 2_777 .
C1 C2 C4 C3 -177.0(3) . .
C3 C2 C4 C5 -176.2(3) 2_777 .
C1 C2 C4 C5 7.6(6) . .
C3 C4 C5 O3 -99.5(5) . .
C2 C4 C5 O3 75.9(5) . .
C3 C4 C5 C6 76.7(5) . .
C2 C4 C5 C6 -108.0(4) . .
O3 C5 C6 C7 155.8(4) . .
C4 C5 C6 C7 -20.3(6) . .
O3 C5 C6 C11 -20.6(6) . .
C4 C5 C6 C11 163.3(4) . .
C11 C6 C7 C8 2.9(7) . .
C5 C6 C7 C8 -173.4(4) . .
C6 C7 C8 C9 -3.0(8) . .
C7 C8 C9 C10 0.9(9) . .
C8 C9 C10 C11 1.3(9) . .
C7 C6 C11 C10 -0.7(7) . .
C5 C6 C11 C10 175.8(4) . .
C9 C10 C11 C6 -1.4(8) . .
O5 C12 C13 C14 34.9(5) . .
O4 C12 C13 C14 -143.9(3) . .
O5 C12 C13 C15 -148.6(3) . .
O4 C12 C13 C15 32.6(5) . .
C15 C13 C14 C15 -1.1(6) . 2_676
C12 C13 C14 C15 175.5(3) . 2_676
C14 C13 C15 C14 1.1(6) . 2_676
C12 C13 C15 C14 -175.4(3) . 2_676
C14 C13 C15 C16 -174.0(3) . .
C12 C13 C15 C16 9.5(5) . .
C14 C15 C16 O6 -113.5(4) 2_676 .
C13 C15 C16 O6 61.7(5) . .
C14 C15 C16 C17 66.1(4) 2_676 .
C13 C15 C16 C17 -118.7(4) . .
O6 C16 C17 C22 -165.9(4) . .
C15 C16 C17 C22 14.4(5) . .
O6 C16 C17 C18 11.4(6) . .
C15 C16 C17 C18 -168.3(3) . .
C22 C17 C18 C19 1.2(6) . .
C16 C17 C18 C19 -176.2(4) . .
C17 C18 C19 C20 -0.5(7) . .
C18 C19 C20 C21 0.3(8) . .
C19 C20 C21 C22 -0.8(9) . .
C20 C21 C22 C17 1.5(8) . .
C18 C17 C22 C21 -1.7(7) . .
C16 C17 C22 C21 175.7(4) . .
O7 C23 C24 C25 -144.7(4) . .
O8 C23 C24 C25 33.5(5) . .
O7 C23 C24 C26 30.3(5) . .
O8 C23 C24 C26 -151.5(3) . .
C26 C24 C25 C26 0.2(6) . 2_766
C23 C24 C25 C26 175.4(3) . 2_766
C25 C24 C26 C25 -0.2(6) . 2_766
C23 C24 C26 C25 -175.2(3) . 2_766
C25 C24 C26 C27 -179.8(4) . .
C23 C24 C26 C27 5.2(6) . .
C25 C26 C27 O9 51.8(5) 2_766 .
C24 C26 C27 O9 -128.6(4) . .
C25 C26 C27 C28 -123.3(4) 2_766 .
C24 C26 C27 C28 56.2(5) . .
O9 C27 C28 C29 -165.5(5) . .
C26 C27 C28 C29 9.5(6) . .
O9 C27 C28 C33 12.2(6) . .
C26 C27 C28 C33 -172.8(4) . .
C33 C28 C29 C30 0.7(8) . .
C27 C28 C29 C30 178.4(5) . .
C28 C29 C30 C31 0.6(9) . .
C29 C30 C31 C32 -1.0(10) . .
C30 C31 C32 C33 0.1(10) . .
C31 C32 C33 C28 1.2(8) . .
C29 C28 C33 C32 -1.7(7) . .
C27 C28 C33 C32 -179.4(4) . .
O2 C1 O1 Gd1 3.6(4) . .
C2 C1 O1 Gd1 -174.8(3) . .
O8 Gd1 O1 C1 -23.7(3) . .
O5 Gd1 O1 C1 -79.1(2) . .
O4 Gd1 O1 C1 117.4(2) 2_666 .
O7 Gd1 O1 C1 -157.7(2) 2_666 .
O2 Gd1 O1 C1 -1.9(2) . .
O1W Gd1 O1 C1 63.5(2) . .
O2W Gd1 O1 C1 130.6(2) . .
O8 Gd1 O1 C1 -134.9(2) 2_666 .
C23 Gd1 O1 C1 -146.4(2) 2_666 .
Gd1 Gd1 O1 C1 -93.8(2) 2_666 .
O1 C1 O2 Gd1 -3.5(4) . .
C2 C1 O2 Gd1 174.9(3) . .
O8 Gd1 O2 C1 167.8(2) . .
O5 Gd1 O2 C1 91.8(2) . .
O4 Gd1 O2 C1 -126.0(2) 2_666 .
O7 Gd1 O2 C1 32.5(3) 2_666 .
O1 Gd1 O2 C1 2.0(2) . .
O1W Gd1 O2 C1 -97.1(2) . .
O2W Gd1 O2 C1 -46.4(2) . .
O8 Gd1 O2 C1 103.9(2) 2_666 .
C23 Gd1 O2 C1 62.8(3) 2_666 .
Gd1 Gd1 O2 C1 142.1(2) 2_666 .
O5 C12 O4 Gd1 2.3(6) . 2_666
C13 C12 O4 Gd1 -179.1(2) . 2_666
O4 C12 O5 Gd1 10.1(6) . .
C13 C12 O5 Gd1 -168.6(2) . .
O8 Gd1 O5 C12 32.3(4) . .
O4 Gd1 O5 C12 -17.0(4) 2_666 .
O7 Gd1 O5 C12 -100.4(4) 2_666 .
O1 Gd1 O5 C12 178.4(4) . .
O2 Gd1 O5 C12 124.0(4) . .
O1W Gd1 O5 C12 111.4(4) . .
O2W Gd1 O5 C12 -133.9(4) . .
O8 Gd1 O5 C12 -48.1(4) 2_666 .
C23 Gd1 O5 C12 -75.7(4) 2_666 .
Gd1 Gd1 O5 C12 -10.3(3) 2_666 .
O8 C23 O7 Gd1 -6.0(4) . 2_666
C24 C23 O7 Gd1 172.2(3) . 2_666
O7 C23 O8 Gd1 137.0(7) . .
C24 C23 O8 Gd1 -41.2(10) . .
Gd1 C23 O8 Gd1 131.7(8) 2_666 .
O7 C23 O8 Gd1 5.3(3) . 2_666
C24 C23 O8 Gd1 -172.9(3) . 2_666
O5 Gd1 O8 C23 158.7(8) . .
O4 Gd1 O8 C23 -53.7(8) 2_666 .
O7 Gd1 O8 C23 -138.9(8) 2_666 .
O1 Gd1 O8 C23 101.9(8) . .
O2 Gd1 O8 C23 84.6(8) . .
O1W Gd1 O8 C23 18.8(8) . .
O2W Gd1 O8 C23 -35.7(9) . .
O8 Gd1 O8 C23 -129.9(9) 2_666 .
C23 Gd1 O8 C23 -135.4(8) 2_666 .
Gd1 Gd1 O8 C23 -129.9(9) 2_666 .
O5 Gd1 O8 Gd1 -71.36(9) . 2_666
O4 Gd1 O8 Gd1 76.20(9) 2_666 2_666
O7 Gd1 O8 Gd1 -9.06(13) 2_666 2_666
O1 Gd1 O8 Gd1 -128.23(12) . 2_666
O2 Gd1 O8 Gd1 -145.52(10) . 2_666
O1W Gd1 O8 Gd1 148.74(10) . 2_666
O2W Gd1 O8 Gd1 94.16(16) . 2_666
O8 Gd1 O8 Gd1 0.0 2_666 2_666
C23 Gd1 O8 Gd1 -5.53(10) 2_666 2_666
